data_7223888
loop_
_publ_author_name
'Misra, Rajneesh'
'Reddy, T. Sheshashena'
'Maragani, Ramesh'
'Dhokale, Bhausaheb'
'Shaikh, Mobin M.'

_publ_section_title
;
 Heteroatom--Connected Ferrocenyl Substituted Naphthalimides
;
_journal_name_full 'RSC Adv.'
_journal_paper_doi 10.1039/C5RA26369G
_journal_year 2016
_chemical_formula_sum 'C32 H27 Fe N O3'
_chemical_formula_weight 529.39
_space_group_crystal_system triclinic
_space_group_IT_number 2
_space_group_name_Hall '-P 1'
_space_group_name_H-M_alt 'P -1'
_symmetry_space_group_name_Hall '-P 1'
_symmetry_space_group_name_H-M 'P -1'
_atom_sites_solution_hydrogens geom
_audit_creation_method SHELXL-2014/7
_audit_update_record
;
2015-06-18 deposited with the CCDC.
2016-01-11 downloaded from the CCDC.
;
_cell_angle_alpha 86.196(5)
_cell_angle_beta 78.480(5)
_cell_angle_gamma 67.167(5)
_cell_formula_units_Z 4
_cell_length_a 11.582(5)
_cell_length_b 14.738(5)
_cell_length_c 16.567(5)
_cell_measurement_reflns_used 7961
_cell_measurement_temperature 150(2)
_cell_measurement_theta_max 71.1360
_cell_measurement_theta_min 4.5720
_cell_volume 2553.6(16)
_computing_cell_refinement 'CrysAlis RED, Oxford Diffraction Ltd.,'
_computing_data_collection 'CrysAlis CCD, Oxford Diffraction Ltd.,'
_computing_data_reduction 'CrysAlis RED, Oxford Diffraction Ltd.,'
_computing_molecular_graphics Ortep3
_computing_publication_material Shelx97
_computing_structure_refinement 'SHELXL-2014/7 (Sheldrick, 2014)'
_computing_structure_solution 'SHELXS-97 (Sheldrick, 1997)'
_diffrn_ambient_temperature 150(2)
_diffrn_detector_area_resol_mean 15.9948
_diffrn_measured_fraction_theta_full 0.996
_diffrn_measured_fraction_theta_max 0.996
_diffrn_measurement_device_type 'OXFORD DIFFRACTION SUPER NOVA'
_diffrn_measurement_method \w/q-scan
_diffrn_radiation_monochromator graphite
_diffrn_radiation_source 'Micro-Focus (Mo) X-ray Source'
_diffrn_radiation_type MoK\a
_diffrn_radiation_wavelength 0.71073
_diffrn_reflns_av_R_equivalents 0.0292
_diffrn_reflns_av_unetI/netI 0.0351
_diffrn_reflns_laue_measured_fraction_full 0.996
_diffrn_reflns_laue_measured_fraction_max 0.996
_diffrn_reflns_limit_h_max 13
_diffrn_reflns_limit_h_min -13
_diffrn_reflns_limit_k_max 17
_diffrn_reflns_limit_k_min -17
_diffrn_reflns_limit_l_max 19
_diffrn_reflns_limit_l_min -19
_diffrn_reflns_number 20933
_diffrn_reflns_point_group_measured_fraction_full 0.996
_diffrn_reflns_point_group_measured_fraction_max 0.996
_diffrn_reflns_theta_full 24.999
_diffrn_reflns_theta_max 24.999
_diffrn_reflns_theta_min 1.499
_exptl_absorpt_coefficient_mu 0.625
_exptl_absorpt_correction_T_max 1.00000
_exptl_absorpt_correction_T_min 0.51780
_exptl_absorpt_correction_type multi-scan
_exptl_absorpt_process_details
;
CrysAlisPro, Agilent Technologies,
Version 1.171.37.35 (release 13-08-2014 CrysAlis171 .NET)
(compiled Aug 13 2014,18:06:01)
Empirical absorption correction using spherical harmonics,
 implemented in SCALE3 ABSPACK scaling algorithm.
;
_exptl_crystal_colour colorless
_exptl_crystal_density_diffrn 1.377
_exptl_crystal_density_method 'not measured'
_exptl_crystal_description block
_exptl_crystal_F_000 1104
_exptl_crystal_size_max 0.330
_exptl_crystal_size_mid 0.260
_exptl_crystal_size_min 0.210
_refine_diff_density_max 0.688
_refine_diff_density_min -0.534
_refine_diff_density_rms 0.061
_refine_ls_extinction_coef 0.0182(13)
_refine_ls_extinction_expression
;
Fc^*^=kFc[1+0.001xFc^2^\l^3^/sin(2\q)]^-1/4^
;
_refine_ls_extinction_method 'SHELXL-2014/7 (Sheldrick 2014'
_refine_ls_goodness_of_fit_ref 1.087
_refine_ls_hydrogen_treatment constr
_refine_ls_matrix_type full
_refine_ls_number_parameters 670
_refine_ls_number_reflns 8966
_refine_ls_number_restraints 0
_refine_ls_restrained_S_all 1.087
_refine_ls_R_factor_all 0.0720
_refine_ls_R_factor_gt 0.0615
_refine_ls_shift/su_max 0.001
_refine_ls_shift/su_mean 0.000
_refine_ls_structure_factor_coef Fsqd
_refine_ls_weighting_details
;
w=1/[\s^2^(Fo^2^)+(0.0769P)^2^+2.9076P] where P=(Fo^2^+2Fc^2^)/3
;
_refine_ls_weighting_scheme calc
_refine_ls_wR_factor_gt 0.1633
_refine_ls_wR_factor_ref 0.1718
_reflns_Friedel_coverage 0.000
_reflns_number_gt 7520
_reflns_number_total 8966
_reflns_threshold_expression 'I > 2\s(I)'
_cod_data_source_file c5ra26369g2.cif
_cod_data_source_block shelx
_cod_database_code 7223888
_shelx_shelxl_version_number 2014/7
_shelx_space_group_comment
;
The symmetry employed for this shelxl refinement is uniquely defined
by the following loop, which should always be used as a source of
symmetry information in preference to the above space-group names.
They are only intended as comments.
;
_shelx_estimated_absorpt_t_min 0.820
_shelx_estimated_absorpt_t_max 0.880

loop_
_space_group_symop_operation_xyz
'x, y, z'
'-x, -y, -z'

loop_
_atom_site_label
_atom_site_type_symbol
_atom_site_fract_x
_atom_site_fract_y
_atom_site_fract_z
_atom_site_U_iso_or_equiv
_atom_site_adp_type
_atom_site_occupancy
_atom_site_site_symmetry_order
_atom_site_calc_flag
_atom_site_refinement_flags_posn
_atom_site_refinement_flags_adp
Fe1 Fe 0.08463(6) 0.75060(4) 0.91546(3) 0.0541(2) Uani 1 1 d . .
Fe2 Fe -0.00986(5) 0.43256(4) 0.71685(3) 0.04654(18) Uani 1 1 d . .
O1 O 0.5679(3) 0.4003(2) 0.75777(15) 0.0571(7) Uani 1 1 d . .
O2 O 0.4068(3) 0.1855(3) 0.50577(19) 0.0750(9) Uani 1 1 d . .
O3 O 0.6289(3) 0.3302(3) 0.32597(17) 0.0739(9) Uani 1 1 d . .
O4 O 0.1876(3) -0.0129(2) 0.71384(18) 0.0653(8) Uani 1 1 d . .
O5 O 0.1218(4) -0.1857(3) 0.3389(2) 0.0870(11) Uani 1 1 d . .
O6 O 0.3530(8) 0.0036(5) 0.3265(3) 0.175(3) Uani 1 1 d . .
N1 N 0.5227(3) 0.2541(2) 0.41577(18) 0.0458(7) Uani 1 1 d . .
N2 N 0.2316(6) -0.0880(4) 0.3331(3) 0.1052(18) Uani 1 1 d . .
C1 C 0.4710(4) 0.4287(3) 0.8283(2) 0.0550(10) Uani 1 1 d . .
C2 C 0.4993(6) 0.3862(4) 0.9018(3) 0.0877(17) Uani 1 1 d . .
H2 H 0.5812 0.3380 0.9054 0.105 Uiso 1 1 calc R U
C3 C 0.4029(7) 0.4168(5) 0.9703(3) 0.124(3) Uani 1 1 d . .
H3 H 0.4190 0.3893 1.0224 0.148 Uiso 1 1 calc R U
C4 C 0.2843(6) 0.4860(4) 0.9649(3) 0.096(2) Uani 1 1 d . .
H4 H 0.2197 0.5041 1.0131 0.115 Uiso 1 1 calc R U
C5 C 0.2567(4) 0.5302(3) 0.8905(2) 0.0542(10) Uani 1 1 d . .
C6 C 0.3547(4) 0.5000(3) 0.8216(2) 0.0479(9) Uani 1 1 d . .
H6 H 0.3406 0.5290 0.7697 0.057 Uiso 1 1 calc R U
C7 C 0.5419(3) 0.3586(3) 0.6957(2) 0.0449(8) Uani 1 1 d . .
C8 C 0.4721(4) 0.3005(3) 0.7094(2) 0.0513(9) Uani 1 1 d . .
H8 H 0.4373 0.2891 0.7642 0.062 Uiso 1 1 calc R U
C9 C 0.4519(4) 0.2582(3) 0.6437(2) 0.0515(9) Uani 1 1 d . .
H9 H 0.4050 0.2168 0.6541 0.062 Uiso 1 1 calc R U
C10 C 0.4988(3) 0.2757(2) 0.5639(2) 0.0406(7) Uani 1 1 d . .
C11 C 0.4717(4) 0.2340(3) 0.4954(2) 0.0480(8) Uani 1 1 d . .
C12 C 0.5913(4) 0.3139(3) 0.3972(2) 0.0488(9) Uani 1 1 d . .
C13 C 0.6169(3) 0.3560(3) 0.4669(2) 0.0432(8) Uani 1 1 d . .
C14 C 0.6839(4) 0.4158(3) 0.4520(2) 0.0580(10) Uani 1 1 d . .
H14 H 0.7144 0.4295 0.3969 0.070 Uiso 1 1 calc R U
C15 C 0.7080(4) 0.4574(4) 0.5177(3) 0.0626(11) Uani 1 1 d . .
H15 H 0.7547 0.4989 0.5066 0.075 Uiso 1 1 calc R U
C16 C 0.6646(4) 0.4383(3) 0.5972(2) 0.0520(9) Uani 1 1 d . .
H16 H 0.6824 0.4659 0.6412 0.062 Uiso 1 1 calc R U
C17 C 0.5941(3) 0.3785(3) 0.6143(2) 0.0407(7) Uani 1 1 d . .
C18 C 0.5703(3) 0.3357(2) 0.5486(2) 0.0376(7) Uani 1 1 d . .
C19 C 0.4925(4) 0.2136(3) 0.3471(2) 0.0567(10) Uani 1 1 d . .
H19A H 0.4899 0.1482 0.3623 0.068 Uiso 1 1 calc R U
H19B H 0.5603 0.2049 0.2978 0.068 Uiso 1 1 calc R U
C20 C 0.3653(5) 0.2816(4) 0.3271(3) 0.0826(15) Uani 1 1 d . .
H20A H 0.3687 0.3468 0.3121 0.099 Uiso 1 1 calc R U
H20B H 0.2983 0.2906 0.3770 0.099 Uiso 1 1 calc R U
C21 C 0.3278(7) 0.2434(5) 0.2565(4) 0.107(2) Uani 1 1 d . .
H21A H 0.3346 0.1750 0.2685 0.128 Uiso 1 1 calc R U
H21B H 0.2374 0.2840 0.2544 0.128 Uiso 1 1 calc R U
C22 C 0.4057(8) 0.2450(6) 0.1760(4) 0.132(3) Uani 1 1 d . .
H22A H 0.3984 0.3127 0.1631 0.198 Uiso 1 1 calc R U
H22B H 0.3761 0.2203 0.1340 0.198 Uiso 1 1 calc R U
H22C H 0.4950 0.2031 0.1768 0.198 Uiso 1 1 calc R U
C23 C 0.1322(4) 0.6082(3) 0.8843(2) 0.0501(9) Uani 1 1 d . .
C24 C 0.1018(4) 0.6708(3) 0.8156(2) 0.0528(9) Uani 1 1 d . .
H24 H 0.1575 0.6665 0.7642 0.063 Uiso 1 1 calc R U
C25 C -0.0250(4) 0.7402(3) 0.8367(3) 0.0617(11) Uani 1 1 d . .
H25 H -0.0692 0.7904 0.8023 0.074 Uiso 1 1 calc R U
C26 C -0.0739(4) 0.7212(3) 0.9184(3) 0.0653(11) Uani 1 1 d . .
H26 H -0.1571 0.7567 0.9485 0.078 Uiso 1 1 calc R U
C27 C 0.0219(4) 0.6404(3) 0.9480(2) 0.0572(10) Uani 1 1 d . .
H27 H 0.0141 0.6125 1.0012 0.069 Uiso 1 1 calc R U
C28 C 0.2422(5) 0.7543(4) 0.9470(3) 0.0771(14) Uani 1 1 d . .
H28 H 0.3215 0.7001 0.9440 0.092 Uiso 1 1 calc R U
C29 C 0.2052(5) 0.8224(4) 0.8845(3) 0.0762(14) Uani 1 1 d . .
H29 H 0.2556 0.8222 0.8317 0.091 Uiso 1 1 calc R U
C30 C 0.0839(6) 0.8893(4) 0.9124(4) 0.0824(15) Uani 1 1 d . .
H30 H 0.0360 0.9429 0.8821 0.099 Uiso 1 1 calc R U
C31 C 0.0432(6) 0.8649(4) 0.9930(4) 0.0862(16) Uani 1 1 d . .
H31 H -0.0371 0.8995 1.0269 0.103 Uiso 1 1 calc R U
C32 C 0.1398(6) 0.7813(5) 1.0154(3) 0.0815(16) Uani 1 1 d . .
H32 H 0.1374 0.7487 1.0667 0.098 Uiso 1 1 calc R U
C33 C 0.2004(4) 0.0627(3) 0.7551(2) 0.0564(10) Uani 1 1 d . .
C34 C 0.3031(5) 0.0398(4) 0.7931(3) 0.0760(13) Uani 1 1 d . .
H34 H 0.3675 -0.0247 0.7895 0.091 Uiso 1 1 calc R U
C35 C 0.3097(5) 0.1130(4) 0.8364(3) 0.0797(14) Uani 1 1 d . .
H35 H 0.3794 0.0985 0.8638 0.096 Uiso 1 1 calc R U
C36 C 0.2182(4) 0.2067(3) 0.8410(3) 0.0611(11) Uani 1 1 d . .
H36 H 0.2257 0.2561 0.8712 0.073 Uiso 1 1 calc R U
C37 C 0.1143(4) 0.2304(3) 0.8021(2) 0.0448(8) Uani 1 1 d . .
C38 C 0.1075(4) 0.1553(3) 0.7583(2) 0.0486(9) Uani 1 1 d . .
H38 H 0.0381 0.1686 0.7308 0.058 Uiso 1 1 calc R U
C39 C 0.2116(4) -0.0139(3) 0.6301(2) 0.0521(9) Uani 1 1 d . .
C40 C 0.2812(5) 0.0334(3) 0.5834(3) 0.0667(12) Uani 1 1 d . .
H40 H 0.3136 0.0717 0.6092 0.080 Uiso 1 1 calc R U
C41 C 0.3050(5) 0.0258(4) 0.4982(3) 0.0784(15) Uani 1 1 d . .
H41 H 0.3548 0.0586 0.4665 0.094 Uiso 1 1 calc R U
C42 C 0.2587(5) -0.0276(3) 0.4585(3) 0.0644(11) Uani 1 1 d . .
C43 C 0.2873(8) -0.0343(5) 0.3693(4) 0.106(2) Uani 1 1 d . .
C44 C 0.1593(5) -0.1367(3) 0.3758(3) 0.0672(12) Uani 1 1 d . .
C45 C 0.1339(4) -0.1300(3) 0.4669(3) 0.0514(9) Uani 1 1 d . .
C46 C 0.0625(5) -0.1767(3) 0.5124(3) 0.0709(13) Uani 1 1 d . .
H46 H 0.0281 -0.2126 0.4856 0.085 Uiso 1 1 calc R U
C47 C 0.0398(6) -0.1722(4) 0.5980(4) 0.0860(16) Uani 1 1 d . .
H47 H -0.0105 -0.2049 0.6290 0.103 Uiso 1 1 calc R U
C48 C 0.0889(5) -0.1213(3) 0.6383(3) 0.0685(12) Uani 1 1 d . .
H48 H 0.0741 -0.1198 0.6968 0.082 Uiso 1 1 calc R U
C49 C 0.1618(3) -0.0709(2) 0.5919(3) 0.0479(9) Uani 1 1 d . .
C50 C 0.1840(3) -0.0755(2) 0.5064(3) 0.0477(9) Uani 1 1 d . .
C51 C 0.2953(7) -0.1113(5) 0.2275(7) 0.169(5) Uani 1 1 d . .
H51A H 0.3794 -0.1061 0.2103 0.203 Uiso 1 1 calc R U
H51B H 0.2977 -0.1741 0.2078 0.203 Uiso 1 1 calc R U
C52 C 0.2011(9) -0.0344(6) 0.2096(7) 0.188(6) Uani 1 1 d . .
H52A H 0.1967 0.0280 0.2314 0.226 Uiso 1 1 calc R U
H52B H 0.1175 -0.0407 0.2250 0.226 Uiso 1 1 calc R U
C53 C 0.2687(12) -0.0540(8) 0.1006(5) 0.164(4) Uani 1 1 d . .
H53A H 0.2762 -0.1214 0.0889 0.197 Uiso 1 1 calc R U
H53B H 0.2000 -0.0091 0.0728 0.197 Uiso 1 1 calc R U
C54 C 0.3678(16) -0.0481(17) 0.0603(11) 0.359(15) Uani 1 1 d . .
H54A H 0.3770 0.0104 0.0782 0.539 Uiso 1 1 calc R U
H54B H 0.3635 -0.0429 0.0016 0.539 Uiso 1 1 calc R U
H54C H 0.4414 -0.1070 0.0692 0.539 Uiso 1 1 calc R U
C55 C 0.0137(4) 0.3299(3) 0.80720(19) 0.0446(8) Uani 1 1 d . .
C56 C -0.1093(4) 0.3575(3) 0.7858(2) 0.0490(9) Uani 1 1 d . .
H56 H -0.1403 0.3142 0.7656 0.059 Uiso 1 1 calc R U
C57 C -0.1769(4) 0.4599(3) 0.7997(2) 0.0549(10) Uani 1 1 d . .
H57 H -0.2607 0.4972 0.7905 0.066 Uiso 1 1 calc R U
C58 C -0.0965(5) 0.4969(3) 0.8299(2) 0.0604(11) Uani 1 1 d . .
H58 H -0.1178 0.5634 0.8446 0.072 Uiso 1 1 calc R U
C59 C 0.0200(4) 0.4180(3) 0.8342(2) 0.0516(9) Uani 1 1 d . .
H59 H 0.0906 0.4225 0.8520 0.062 Uiso 1 1 calc R U
C60 C 0.1270(4) 0.3683(4) 0.6174(3) 0.0646(12) Uani 1 1 d . .
H60 H 0.1853 0.3016 0.6122 0.078 Uiso 1 1 calc R U
C61 C 0.0052(5) 0.4054(4) 0.5953(2) 0.0649(12) Uani 1 1 d . .
H61 H -0.0331 0.3683 0.5736 0.078 Uiso 1 1 calc R U
C62 C -0.0488(4) 0.5075(3) 0.6115(2) 0.0628(11) Uani 1 1 d . .
H62 H -0.1300 0.5517 0.6019 0.075 Uiso 1 1 calc R U
C63 C 0.0386(5) 0.5331(3) 0.6445(3) 0.0679(12) Uani 1 1 d . .
H63 H 0.0267 0.5971 0.6612 0.081 Uiso 1 1 calc R U
C64 C 0.1473(4) 0.4454(4) 0.6480(3) 0.0692(13) Uani 1 1 d . .
H64 H 0.2211 0.4402 0.6678 0.083 Uiso 1 1 calc R U

loop_
_atom_site_aniso_label
_atom_site_aniso_U_11
_atom_site_aniso_U_22
_atom_site_aniso_U_33
_atom_site_aniso_U_23
_atom_site_aniso_U_13
_atom_site_aniso_U_12
Fe1 0.0646(4) 0.0533(4) 0.0454(3) -0.0051(2) -0.0038(3) -0.0259(3)
Fe2 0.0571(3) 0.0514(3) 0.0355(3) 0.0030(2) -0.0041(2) -0.0281(3)
O1 0.0552(15) 0.0788(19) 0.0381(13) -0.0073(13) -0.0055(11) -0.0268(14)
O2 0.097(2) 0.089(2) 0.0629(18) -0.0124(16) 0.0036(16) -0.069(2)
O3 0.096(2) 0.107(3) 0.0374(15) 0.0105(15) -0.0082(15) -0.063(2)
O4 0.101(2) 0.0474(16) 0.0544(16) 0.0009(12) -0.0138(15) -0.0359(16)
O5 0.099(3) 0.082(2) 0.101(3) -0.017(2) -0.048(2) -0.040(2)
O6 0.335(9) 0.231(6) 0.061(3) -0.011(3) 0.004(4) -0.235(7)
N1 0.0457(16) 0.0503(17) 0.0399(15) -0.0006(13) -0.0054(13) -0.0179(14)
N2 0.186(6) 0.116(4) 0.054(2) -0.006(2) -0.025(3) -0.099(4)
C1 0.072(3) 0.057(2) 0.0317(18) 0.0000(16) -0.0070(17) -0.021(2)
C2 0.096(4) 0.088(4) 0.044(2) 0.011(2) -0.016(2) 0.003(3)
C3 0.136(6) 0.133(5) 0.034(2) 0.026(3) -0.008(3) 0.014(5)
C4 0.112(4) 0.095(4) 0.032(2) 0.010(2) 0.005(2) 0.002(3)
C5 0.079(3) 0.048(2) 0.0300(17) -0.0010(15) -0.0023(17) -0.022(2)
C6 0.064(2) 0.053(2) 0.0273(16) 0.0028(14) -0.0075(15) -0.0244(19)
C7 0.0399(18) 0.051(2) 0.0366(17) -0.0023(15) -0.0037(14) -0.0105(16)
C8 0.055(2) 0.059(2) 0.0355(18) 0.0044(16) 0.0034(16) -0.0233(19)
C9 0.056(2) 0.054(2) 0.047(2) 0.0014(17) 0.0053(17) -0.0313(19)
C10 0.0384(17) 0.0397(18) 0.0402(18) 0.0001(14) -0.0013(14) -0.0142(15)
C11 0.049(2) 0.047(2) 0.047(2) -0.0037(16) -0.0002(16) -0.0203(17)
C12 0.047(2) 0.059(2) 0.0390(19) 0.0072(16) -0.0073(15) -0.0196(18)
C13 0.0373(17) 0.052(2) 0.0400(18) 0.0070(15) -0.0052(14) -0.0187(16)
C14 0.062(2) 0.081(3) 0.043(2) 0.0136(19) -0.0079(18) -0.043(2)
C15 0.070(3) 0.084(3) 0.056(2) 0.010(2) -0.013(2) -0.054(3)
C16 0.051(2) 0.065(2) 0.049(2) 0.0002(18) -0.0136(17) -0.0302(19)
C17 0.0338(16) 0.0452(19) 0.0398(17) 0.0031(14) -0.0066(13) -0.0122(15)
C18 0.0300(15) 0.0404(18) 0.0378(17) 0.0037(13) -0.0037(13) -0.0103(14)
C19 0.062(2) 0.058(2) 0.049(2) -0.0077(18) -0.0128(18) -0.020(2)
C20 0.078(3) 0.083(3) 0.085(4) -0.005(3) -0.037(3) -0.018(3)
C21 0.119(5) 0.108(5) 0.113(5) 0.020(4) -0.067(4) -0.047(4)
C22 0.145(7) 0.156(7) 0.075(4) 0.002(4) -0.043(4) -0.026(6)
C23 0.070(2) 0.045(2) 0.0373(18) -0.0055(15) -0.0032(17) -0.0259(19)
C24 0.069(3) 0.052(2) 0.0358(18) -0.0076(16) -0.0073(17) -0.021(2)
C25 0.067(3) 0.061(3) 0.059(2) -0.009(2) -0.020(2) -0.021(2)
C26 0.060(3) 0.072(3) 0.067(3) -0.018(2) -0.003(2) -0.030(2)
C27 0.075(3) 0.060(2) 0.044(2) -0.0084(17) 0.0017(19) -0.038(2)
C28 0.077(3) 0.084(3) 0.088(4) 0.003(3) -0.029(3) -0.044(3)
C29 0.095(4) 0.092(4) 0.065(3) 0.005(3) -0.010(3) -0.064(3)
C30 0.107(4) 0.050(3) 0.105(4) 0.005(3) -0.032(3) -0.042(3)
C31 0.107(4) 0.078(4) 0.083(4) -0.039(3) -0.001(3) -0.047(3)
C32 0.131(5) 0.102(4) 0.044(2) 0.003(2) -0.021(3) -0.078(4)
C33 0.076(3) 0.053(2) 0.046(2) 0.0046(17) -0.0138(19) -0.031(2)
C34 0.078(3) 0.060(3) 0.083(3) 0.002(2) -0.031(3) -0.012(2)
C35 0.071(3) 0.090(4) 0.083(3) 0.000(3) -0.039(3) -0.024(3)
C36 0.074(3) 0.071(3) 0.051(2) 0.000(2) -0.021(2) -0.037(2)
C37 0.060(2) 0.053(2) 0.0312(16) 0.0084(14) -0.0100(15) -0.0317(18)
C38 0.063(2) 0.049(2) 0.0420(19) 0.0085(16) -0.0168(17) -0.0290(19)
C39 0.061(2) 0.0389(19) 0.056(2) -0.0003(16) -0.0130(18) -0.0187(18)
C40 0.085(3) 0.070(3) 0.063(3) -0.012(2) -0.008(2) -0.050(3)
C41 0.110(4) 0.089(3) 0.064(3) -0.009(2) 0.000(3) -0.074(3)
C42 0.086(3) 0.066(3) 0.058(2) -0.006(2) -0.012(2) -0.047(3)
C43 0.181(7) 0.111(5) 0.066(3) -0.006(3) -0.012(4) -0.103(5)
C44 0.070(3) 0.047(2) 0.087(3) -0.004(2) -0.034(3) -0.016(2)
C45 0.046(2) 0.0352(18) 0.076(3) -0.0022(17) -0.0247(19) -0.0117(16)
C46 0.068(3) 0.055(3) 0.104(4) -0.007(2) -0.022(3) -0.034(2)
C47 0.102(4) 0.079(3) 0.096(4) -0.006(3) 0.001(3) -0.064(3)
C48 0.081(3) 0.056(3) 0.075(3) 0.002(2) -0.005(2) -0.037(2)
C49 0.046(2) 0.0292(17) 0.066(2) 0.0001(16) -0.0120(17) -0.0115(15)
C50 0.0418(19) 0.0292(17) 0.071(3) -0.0012(16) -0.0151(17) -0.0102(15)
C51 0.095(5) 0.073(4) 0.337(15) -0.043(6) -0.081(7) -0.003(4)
C52 0.149(8) 0.108(6) 0.289(14) -0.073(7) -0.131(9) 0.026(6)
C53 0.231(12) 0.201(10) 0.093(6) 0.030(6) -0.074(7) -0.103(9)
C54 0.258(16) 0.66(4) 0.32(2) 0.33(2) -0.181(15) -0.33(2)
C55 0.064(2) 0.053(2) 0.0274(16) 0.0055(14) -0.0072(15) -0.0347(18)
C56 0.054(2) 0.054(2) 0.0430(19) 0.0029(16) -0.0006(16) -0.0298(18)
C57 0.060(2) 0.056(2) 0.044(2) 0.0007(17) 0.0042(17) -0.023(2)
C58 0.091(3) 0.053(2) 0.0334(18) -0.0073(16) 0.0017(19) -0.030(2)
C59 0.080(3) 0.057(2) 0.0306(17) 0.0018(15) -0.0144(17) -0.038(2)
C60 0.061(3) 0.066(3) 0.047(2) 0.0063(19) 0.0095(19) -0.013(2)
C61 0.084(3) 0.078(3) 0.0293(18) -0.0036(18) -0.0075(19) -0.029(3)
C62 0.068(3) 0.070(3) 0.0365(19) 0.0153(18) -0.0087(18) -0.015(2)
C63 0.080(3) 0.063(3) 0.060(3) 0.023(2) 0.001(2) -0.037(2)
C64 0.057(2) 0.085(3) 0.068(3) 0.028(2) -0.005(2) -0.036(2)

loop_
_atom_type_symbol
_atom_type_description
_atom_type_scat_dispersion_real
_atom_type_scat_dispersion_imag
_atom_type_scat_source
C C 0.0033 0.0016 'International Tables Vol C Tables 4.2.6.8 and 6.1.1.4'
H H 0.0000 0.0000 'International Tables Vol C Tables 4.2.6.8 and 6.1.1.4'
N N 0.0061 0.0033 'International Tables Vol C Tables 4.2.6.8 and 6.1.1.4'
O O 0.0106 0.0060 'International Tables Vol C Tables 4.2.6.8 and 6.1.1.4'
Fe Fe 0.3463 0.8444 'International Tables Vol C Tables 4.2.6.8 and 6.1.1.4'

loop_
_geom_angle_atom_site_label_1
_geom_angle_atom_site_label_2
_geom_angle_atom_site_label_3
_geom_angle
C28 Fe1 C27 123.1(2)
C28 Fe1 C32 41.0(2)
C27 Fe1 C32 106.59(19)
C28 Fe1 C24 119.7(2)
C27 Fe1 C24 68.88(16)
C32 Fe1 C24 155.2(2)
C28 Fe1 C23 105.0(2)
C27 Fe1 C23 41.16(16)
C32 Fe1 C23 119.3(2)
C24 Fe1 C23 41.25(15)
C28 Fe1 C29 40.6(2)
C27 Fe1 C29 160.3(2)
C32 Fe1 C29 68.2(2)
C24 Fe1 C29 107.45(19)
C23 Fe1 C29 123.4(2)
C28 Fe1 C31 67.8(2)
C27 Fe1 C31 122.0(2)
C32 Fe1 C31 40.2(2)
C24 Fe1 C31 162.5(2)
C23 Fe1 C31 155.8(2)
C29 Fe1 C31 67.0(2)
C28 Fe1 C26 161.1(2)
C27 Fe1 C26 40.81(18)
C32 Fe1 C26 125.0(2)
C24 Fe1 C26 68.35(17)
C23 Fe1 C26 68.99(18)
C29 Fe1 C26 157.5(2)
C31 Fe1 C26 110.0(2)
C28 Fe1 C30 67.6(2)
C27 Fe1 C30 158.0(2)
C32 Fe1 C30 67.9(2)
C24 Fe1 C30 125.2(2)
C23 Fe1 C30 160.4(2)
C29 Fe1 C30 39.4(2)
C31 Fe1 C30 40.1(2)
C26 Fe1 C30 123.7(2)
C28 Fe1 C25 155.8(2)
C27 Fe1 C25 68.75(19)
C32 Fe1 C25 162.4(2)
C24 Fe1 C25 40.68(17)
C23 Fe1 C25 69.18(17)
C29 Fe1 C25 121.9(2)
C31 Fe1 C25 126.8(2)
C26 Fe1 C25 40.55(18)
C30 Fe1 C25 109.7(2)
C64 Fe2 C63 41.19(19)
C64 Fe2 C59 105.45(19)
C63 Fe2 C59 118.58(19)
C64 Fe2 C60 40.2(2)
C63 Fe2 C60 68.37(19)
C59 Fe2 C60 124.16(19)
C64 Fe2 C62 68.73(19)
C63 Fe2 C62 40.93(19)
C59 Fe2 C62 154.79(18)
C60 Fe2 C62 68.07(18)
C64 Fe2 C55 118.05(17)
C63 Fe2 C55 153.52(18)
C59 Fe2 C55 41.33(14)
C60 Fe2 C55 106.51(17)
C62 Fe2 C55 163.34(18)
C64 Fe2 C56 154.29(18)
C63 Fe2 C56 163.70(18)
C59 Fe2 C56 68.98(16)
C60 Fe2 C56 120.90(18)
C62 Fe2 C56 126.82(18)
C55 Fe2 C56 41.20(15)
C64 Fe2 C58 124.5(2)
C63 Fe2 C58 107.13(19)
C59 Fe2 C58 40.59(17)
C60 Fe2 C58 161.2(2)
C62 Fe2 C58 121.29(18)
C55 Fe2 C58 68.94(16)
C56 Fe2 C58 68.44(16)
C64 Fe2 C61 68.6(2)
C63 Fe2 C61 68.7(2)
C59 Fe2 C61 162.19(18)
C60 Fe2 C61 40.71(19)
C62 Fe2 C61 40.45(18)
C55 Fe2 C61 125.32(17)
C56 Fe2 C61 108.70(18)
C58 Fe2 C61 156.5(2)
C64 Fe2 C57 162.8(2)
C63 Fe2 C57 126.07(18)
C59 Fe2 C57 68.74(17)
C60 Fe2 C57 156.29(19)
C62 Fe2 C57 109.21(18)
C55 Fe2 C57 69.02(16)
C56 Fe2 C57 40.51(15)
C58 Fe2 C57 40.80(17)
C61 Fe2 C57 121.75(19)
C7 O1 C1 115.1(3)
C39 O4 C33 118.2(3)
C12 N1 C11 124.7(3)
C12 N1 C19 118.4(3)
C11 N1 C19 116.8(3)
C44 N2 C43 125.3(5)
C44 N2 C51 120.9(4)
C43 N2 C51 112.3(5)
C6 C1 C2 122.9(4)
C6 C1 O1 119.1(3)
C2 C1 O1 118.0(4)
C1 C2 C3 116.7(5)
C1 C2 H2 121.6
C3 C2 H2 121.6
C4 C3 C2 121.6(4)
C4 C3 H3 119.2
C2 C3 H3 119.2
C3 C4 C5 121.4(4)
C3 C4 H4 119.3
C5 C4 H4 119.3
C4 C5 C6 116.9(4)
C4 C5 C23 122.2(4)
C6 C5 C23 120.9(3)
C1 C6 C5 120.5(3)
C1 C6 H6 119.8
C5 C6 H6 119.8
O1 C7 C8 123.3(3)
O1 C7 C17 115.4(3)
C8 C7 C17 121.3(3)
C7 C8 C9 120.5(3)
C7 C8 H8 119.8
C9 C8 H8 119.8
C10 C9 C8 120.7(3)
C10 C9 H9 119.6
C8 C9 H9 119.6
C9 C10 C18 119.6(3)
C9 C10 C11 119.9(3)
C18 C10 C11 120.5(3)
O2 C11 N1 120.2(4)
O2 C11 C10 122.7(3)
N1 C11 C10 117.1(3)
O3 C12 N1 120.6(4)
O3 C12 C13 122.0(4)
N1 C12 C13 117.4(3)
C14 C13 C18 120.2(3)
C14 C13 C12 119.8(3)
C18 C13 C12 119.9(3)
C13 C14 C15 120.5(4)
C13 C14 H14 119.7
C15 C14 H14 119.7
C16 C15 C14 120.3(4)
C16 C15 H15 119.8
C14 C15 H15 119.8
C15 C16 C17 120.4(4)
C15 C16 H16 119.8
C17 C16 H16 119.8
C16 C17 C18 119.7(3)
C16 C17 C7 123.3(3)
C18 C17 C7 117.0(3)
C10 C18 C13 120.2(3)
C10 C18 C17 120.9(3)
C13 C18 C17 118.8(3)
N1 C19 C20 110.8(3)
N1 C19 H19A 109.5
C20 C19 H19A 109.5
N1 C19 H19B 109.5
C20 C19 H19B 109.5
H19A C19 H19B 108.1
C19 C20 C21 113.5(5)
C19 C20 H20A 108.9
C21 C20 H20A 108.9
C19 C20 H20B 108.9
C21 C20 H20B 108.9
H20A C20 H20B 107.7
C22 C21 C20 113.9(6)
C22 C21 H21A 108.8
C20 C21 H21A 108.8
C22 C21 H21B 108.8
C20 C21 H21B 108.8
H21A C21 H21B 107.7
C21 C22 H22A 109.5
C21 C22 H22B 109.5
H22A C22 H22B 109.5
C21 C22 H22C 109.5
H22A C22 H22C 109.5
H22B C22 H22C 109.5
C27 C23 C24 106.9(4)
C27 C23 C5 126.4(4)
C24 C23 C5 126.6(3)
C27 C23 Fe1 69.3(2)
C24 C23 Fe1 69.4(2)
C5 C23 Fe1 122.9(3)
C25 C24 C23 108.8(4)
C25 C24 Fe1 70.3(2)
C23 C24 Fe1 69.4(2)
C25 C24 H24 125.6
C23 C24 H24 125.6
Fe1 C24 H24 126.3
C26 C25 C24 107.5(4)
C26 C25 Fe1 69.4(2)
C24 C25 Fe1 69.0(2)
C26 C25 H25 126.2
C24 C25 H25 126.2
Fe1 C25 H25 126.9
C25 C26 C27 108.6(4)
C25 C26 Fe1 70.1(3)
C27 C26 Fe1 69.2(2)
C25 C26 H26 125.7
C27 C26 H26 125.7
Fe1 C26 H26 126.6
C26 C27 C23 108.2(4)
C26 C27 Fe1 70.0(2)
C23 C27 Fe1 69.5(2)
C26 C27 H27 125.9
C23 C27 H27 125.9
Fe1 C27 H27 126.2
C29 C28 C32 107.5(5)
C29 C28 Fe1 70.2(3)
C32 C28 Fe1 69.8(3)
C29 C28 H28 126.3
C32 C28 H28 126.3
Fe1 C28 H28 125.4
C30 C29 C28 108.7(5)
C30 C29 Fe1 70.6(3)
C28 C29 Fe1 69.3(3)
C30 C29 H29 125.7
C28 C29 H29 125.7
Fe1 C29 H29 126.1
C29 C30 C31 108.2(5)
C29 C30 Fe1 70.0(3)
C31 C30 Fe1 69.7(3)
C29 C30 H30 125.9
C31 C30 H30 125.9
Fe1 C30 H30 126.0
C32 C31 C30 108.7(5)
C32 C31 Fe1 69.6(3)
C30 C31 Fe1 70.1(3)
C32 C31 H31 125.6
C30 C31 H31 125.6
Fe1 C31 H31 126.2
C31 C32 C28 106.9(5)
C31 C32 Fe1 70.2(3)
C28 C32 Fe1 69.2(3)
C31 C32 H32 126.5
C28 C32 H32 126.5
Fe1 C32 H32 125.6
C38 C33 C34 122.3(4)
C38 C33 O4 118.8(4)
C34 C33 O4 118.9(4)
C35 C34 C33 117.8(5)
C35 C34 H34 121.1
C33 C34 H34 121.1
C34 C35 C36 121.5(4)
C34 C35 H35 119.2
C36 C35 H35 119.2
C35 C36 C37 120.9(4)
C35 C36 H36 119.6
C37 C36 H36 119.6
C36 C37 C38 117.5(4)
C36 C37 C55 122.0(3)
C38 C37 C55 120.5(3)
C33 C38 C37 120.1(4)
C33 C38 H38 120.0
C37 C38 H38 120.0
O4 C39 C40 123.8(4)
O4 C39 C49 115.9(4)
C40 C39 C49 120.3(4)
C39 C40 C41 120.2(4)
C39 C40 H40 119.9
C41 C40 H40 119.9
C42 C41 C40 121.8(4)
C42 C41 H41 119.1
C40 C41 H41 119.1
C41 C42 C50 118.6(4)
C41 C42 C43 119.8(4)
C50 C42 C43 121.7(4)
O6 C43 N2 120.4(5)
O6 C43 C42 123.6(5)
N2 C43 C42 116.0(5)
O5 C44 N2 120.2(5)
O5 C44 C45 122.5(5)
N2 C44 C45 117.3(4)
C46 C45 C50 120.1(4)
C46 C45 C44 119.8(4)
C50 C45 C44 120.1(4)
C45 C46 C47 120.3(4)
C45 C46 H46 119.9
C47 C46 H46 119.9
C48 C47 C46 121.1(5)
C48 C47 H47 119.5
C46 C47 H47 119.5
C47 C48 C49 119.4(5)
C47 C48 H48 120.3
C49 C48 H48 120.3
C50 C49 C48 119.3(4)
C50 C49 C39 118.6(3)
C48 C49 C39 122.1(4)
C49 C50 C45 119.8(4)
C49 C50 C42 120.5(3)
C45 C50 C42 119.6(4)
C52 C51 N2 90.2(8)
C52 C51 H51A 113.6
N2 C51 H51A 113.6
C52 C51 H51B 113.6
N2 C51 H51B 113.6
H51A C51 H51B 110.9
C51 C52 C53 90.9(8)
C51 C52 H52A 113.5
C53 C52 H52A 113.5
C51 C52 H52B 113.5
C53 C52 H52B 113.5
H52A C52 H52B 110.8
C54 C53 C52 130.5(12)
C54 C53 H53A 104.6
C52 C53 H53A 104.6
C54 C53 H53B 104.6
C52 C53 H53B 104.6
H53A C53 H53B 105.7
C53 C54 H54A 109.5
C53 C54 H54B 109.5
H54A C54 H54B 109.5
C53 C54 H54C 109.5
H54A C54 H54C 109.5
H54B C54 H54C 109.5
C59 C55 C56 106.7(3)
C59 C55 C37 126.7(3)
C56 C55 C37 126.6(3)
C59 C55 Fe2 68.9(2)
C56 C55 Fe2 69.4(2)
C37 C55 Fe2 126.4(2)
C57 C56 C55 108.7(3)
C57 C56 Fe2 70.2(2)
C55 C56 Fe2 69.37(19)
C57 C56 H56 125.7
C55 C56 H56 125.7
Fe2 C56 H56 126.4
C56 C57 C58 107.7(4)
C56 C57 Fe2 69.3(2)
C58 C57 Fe2 69.3(2)
C56 C57 H57 126.2
C58 C57 H57 126.2
Fe2 C57 H57 126.8
C59 C58 C57 108.4(4)
C59 C58 Fe2 69.2(2)
C57 C58 Fe2 69.9(2)
C59 C58 H58 125.8
C57 C58 H58 125.8
Fe2 C58 H58 126.7
C58 C59 C55 108.5(4)
C58 C59 Fe2 70.2(2)
C55 C59 Fe2 69.77(19)
C58 C59 H59 125.8
C55 C59 H59 125.8
Fe2 C59 H59 125.8
C64 C60 C61 108.9(4)
C64 C60 Fe2 69.3(3)
C61 C60 Fe2 70.0(2)
C64 C60 H60 125.6
C61 C60 H60 125.6
Fe2 C60 H60 126.8
C62 C61 C60 107.4(4)
C62 C61 Fe2 69.6(2)
C60 C61 Fe2 69.3(2)
C62 C61 H61 126.3
C60 C61 H61 126.3
Fe2 C61 H61 126.3
C61 C62 C63 108.3(4)
C61 C62 Fe2 69.9(2)
C63 C62 Fe2 69.0(2)
C61 C62 H62 125.8
C63 C62 H62 125.8
Fe2 C62 H62 126.8
C62 C63 C64 107.3(4)
C62 C63 Fe2 70.0(2)
C64 C63 Fe2 69.1(2)
C62 C63 H63 126.4
C64 C63 H63 126.4
Fe2 C63 H63 126.1
C60 C64 C63 108.2(4)
C60 C64 Fe2 70.5(2)
C63 C64 Fe2 69.7(2)
C60 C64 H64 125.9
C63 C64 H64 125.9
Fe2 C64 H64 125.5

loop_
_geom_bond_atom_site_label_1
_geom_bond_atom_site_label_2
_geom_bond_distance
Fe1 C28 2.017(5)
Fe1 C27 2.024(4)
Fe1 C32 2.024(4)
Fe1 C24 2.026(4)
Fe1 C23 2.027(4)
Fe1 C29 2.030(5)
Fe1 C31 2.032(4)
Fe1 C26 2.035(4)
Fe1 C30 2.038(5)
Fe1 C25 2.043(4)
Fe2 C64 2.015(4)
Fe2 C63 2.023(4)
Fe2 C59 2.025(3)
Fe2 C60 2.030(4)
Fe2 C62 2.036(4)
Fe2 C55 2.036(3)
Fe2 C56 2.037(4)
Fe2 C58 2.039(4)
Fe2 C61 2.039(4)
Fe2 C57 2.048(4)
O1 C7 1.370(4)
O1 C1 1.406(5)
O2 C11 1.207(5)
O3 C12 1.216(4)
O4 C39 1.359(5)
O4 C33 1.414(5)
O5 C44 1.221(5)
O6 C43 1.207(7)
N1 C12 1.383(5)
N1 C11 1.397(5)
N1 C19 1.478(5)
N2 C44 1.371(7)
N2 C43 1.419(7)
N2 C51 1.759(12)
C1 C6 1.369(6)
C1 C2 1.373(6)
C2 C3 1.382(7)
C2 H2 0.9500
C3 C4 1.372(8)
C3 H3 0.9500
C4 C5 1.392(6)
C4 H4 0.9500
C5 C6 1.396(5)
C5 C23 1.472(6)
C6 H6 0.9500
C7 C8 1.370(5)
C7 C17 1.424(5)
C8 C9 1.391(5)
C8 H8 0.9500
C9 C10 1.373(5)
C9 H9 0.9500
C10 C18 1.410(5)
C10 C11 1.466(5)
C12 C13 1.477(5)
C13 C14 1.366(5)
C13 C18 1.411(5)
C14 C15 1.407(6)
C14 H14 0.9500
C15 C16 1.365(6)
C15 H15 0.9500
C16 C17 1.399(5)
C16 H16 0.9500
C17 C18 1.417(5)
C19 C20 1.513(6)
C19 H19A 0.9900
C19 H19B 0.9900
C20 C21 1.533(7)
C20 H20A 0.9900
C20 H20B 0.9900
C21 C22 1.458(9)
C21 H21A 0.9900
C21 H21B 0.9900
C22 H22A 0.9800
C22 H22B 0.9800
C22 H22C 0.9800
C23 C27 1.424(5)
C23 C24 1.428(5)
C24 C25 1.415(6)
C24 H24 0.9500
C25 C26 1.413(6)
C25 H25 0.9500
C26 C27 1.415(6)
C26 H26 0.9500
C27 H27 0.9500
C28 C29 1.403(7)
C28 C32 1.416(7)
C28 H28 0.9500
C29 C30 1.372(7)
C29 H29 0.9500
C30 C31 1.397(8)
C30 H30 0.9500
C31 C32 1.393(8)
C31 H31 0.9500
C32 H32 0.9500
C33 C38 1.368(6)
C33 C34 1.374(6)
C34 C35 1.367(7)
C34 H34 0.9500
C35 C36 1.373(7)
C35 H35 0.9500
C36 C37 1.392(5)
C36 H36 0.9500
C37 C38 1.398(5)
C37 C55 1.472(5)
C38 H38 0.9500
C39 C40 1.361(6)
C39 C49 1.426(5)
C40 C41 1.386(6)
C40 H40 0.9500
C41 C42 1.371(6)
C41 H41 0.9500
C42 C50 1.415(6)
C42 C43 1.450(7)
C44 C45 1.482(6)
C45 C46 1.360(6)
C45 C50 1.411(5)
C46 C47 1.390(8)
C46 H46 0.9500
C47 C48 1.371(7)
C47 H47 0.9500
C48 C49 1.416(6)
C48 H48 0.9500
C49 C50 1.389(6)
C51 C52 1.299(10)
C51 H51A 0.9900
C51 H51B 0.9900
C52 C53 1.814(14)
C52 H52A 0.9900
C52 H52B 0.9900
C53 C54 1.240(14)
C53 H53A 0.9900
C53 H53B 0.9900
C54 H54A 0.9800
C54 H54B 0.9800
C54 H54C 0.9800
C55 C59 1.433(5)
C55 C56 1.433(5)
C56 C57 1.414(6)
C56 H56 0.9500
C57 C58 1.425(6)
C57 H57 0.9500
C58 C59 1.409(6)
C58 H58 0.9500
C59 H59 0.9500
C60 C64 1.392(7)
C60 C61 1.415(7)
C60 H60 0.9500
C61 C62 1.409(6)
C61 H61 0.9500
C62 C63 1.419(7)
C62 H62 0.9500
C63 C64 1.420(6)
C63 H63 0.9500
C64 H64 0.9500

loop_
_geom_torsion_atom_site_label_1
_geom_torsion_atom_site_label_2
_geom_torsion_atom_site_label_3
_geom_torsion_atom_site_label_4
_geom_torsion
C7 O1 C1 C6 -62.9(5)
C7 O1 C1 C2 119.7(5)
C6 C1 C2 C3 1.5(9)
O1 C1 C2 C3 178.9(6)
C1 C2 C3 C4 0.4(12)
C2 C3 C4 C5 -1.5(12)
C3 C4 C5 C6 0.7(9)
C3 C4 C5 C23 -176.8(6)
C2 C1 C6 C5 -2.4(7)
O1 C1 C6 C5 -179.7(4)
C4 C5 C6 C1 1.2(7)
C23 C5 C6 C1 178.6(4)
C1 O1 C7 C8 -34.2(5)
C1 O1 C7 C17 146.6(3)
O1 C7 C8 C9 -178.3(4)
C17 C7 C8 C9 0.9(6)
C7 C8 C9 C10 -1.5(6)
C8 C9 C10 C18 1.2(6)
C8 C9 C10 C11 -177.3(4)
C12 N1 C11 O2 175.7(4)
C19 N1 C11 O2 0.3(5)
C12 N1 C11 C10 -3.2(5)
C19 N1 C11 C10 -178.7(3)
C9 C10 C11 O2 1.4(6)
C18 C10 C11 O2 -177.0(4)
C9 C10 C11 N1 -179.7(3)
C18 C10 C11 N1 1.9(5)
C11 N1 C12 O3 -177.5(4)
C19 N1 C12 O3 -2.2(5)
C11 N1 C12 C13 2.8(5)
C19 N1 C12 C13 178.1(3)
O3 C12 C13 C14 0.5(6)
N1 C12 C13 C14 -179.8(4)
O3 C12 C13 C18 179.4(4)
N1 C12 C13 C18 -0.9(5)
C18 C13 C14 C15 0.5(6)
C12 C13 C14 C15 179.3(4)
C13 C14 C15 C16 0.0(7)
C14 C15 C16 C17 -1.0(7)
C15 C16 C17 C18 1.5(6)
C15 C16 C17 C7 -177.6(4)
O1 C7 C17 C16 -1.6(5)
C8 C7 C17 C16 179.2(4)
O1 C7 C17 C18 179.3(3)
C8 C7 C17 C18 0.1(5)
C9 C10 C18 C13 -178.7(3)
C11 C10 C18 C13 -0.3(5)
C9 C10 C18 C17 -0.1(5)
C11 C10 C18 C17 178.3(3)
C14 C13 C18 C10 178.6(3)
C12 C13 C18 C10 -0.2(5)
C14 C13 C18 C17 0.0(5)
C12 C13 C18 C17 -178.8(3)
C16 C17 C18 C10 -179.6(3)
C7 C17 C18 C10 -0.5(5)
C16 C17 C18 C13 -1.0(5)
C7 C17 C18 C13 178.1(3)
C12 N1 C19 C20 -91.0(5)
C11 N1 C19 C20 84.8(5)
N1 C19 C20 C21 -179.6(5)
C19 C20 C21 C22 -69.7(7)
C4 C5 C23 C27 -7.7(7)
C6 C5 C23 C27 175.0(4)
C4 C5 C23 C24 167.3(5)
C6 C5 C23 C24 -10.1(6)
C4 C5 C23 Fe1 79.7(6)
C6 C5 C23 Fe1 -97.7(4)
C27 C23 C24 C25 -0.1(4)
C5 C23 C24 C25 -175.8(4)
Fe1 C23 C24 C25 -59.5(3)
C27 C23 C24 Fe1 59.4(3)
C5 C23 C24 Fe1 -116.4(4)
C23 C24 C25 C26 0.0(5)
Fe1 C24 C25 C26 -58.9(3)
C23 C24 C25 Fe1 58.9(3)
C24 C25 C26 C27 0.0(5)
Fe1 C25 C26 C27 -58.6(3)
C24 C25 C26 Fe1 58.6(3)
C25 C26 C27 C23 -0.1(5)
Fe1 C26 C27 C23 -59.2(3)
C25 C26 C27 Fe1 59.2(3)
C24 C23 C27 C26 0.1(4)
C5 C23 C27 C26 175.9(4)
Fe1 C23 C27 C26 59.5(3)
C24 C23 C27 Fe1 -59.4(3)
C5 C23 C27 Fe1 116.3(4)
C32 C28 C29 C30 -0.3(6)
Fe1 C28 C29 C30 59.8(3)
C32 C28 C29 Fe1 -60.1(3)
C28 C29 C30 C31 0.5(6)
Fe1 C29 C30 C31 59.5(3)
C28 C29 C30 Fe1 -59.0(3)
C29 C30 C31 C32 -0.5(6)
Fe1 C30 C31 C32 59.1(3)
C29 C30 C31 Fe1 -59.6(3)
C30 C31 C32 C28 0.3(6)
Fe1 C31 C32 C28 59.8(3)
C30 C31 C32 Fe1 -59.4(3)
C29 C28 C32 C31 0.0(5)
Fe1 C28 C32 C31 -60.4(3)
C29 C28 C32 Fe1 60.4(3)
C39 O4 C33 C38 75.6(5)
C39 O4 C33 C34 -106.9(5)
C38 C33 C34 C35 1.0(8)
O4 C33 C34 C35 -176.5(5)
C33 C34 C35 C36 -0.9(8)
C34 C35 C36 C37 0.4(8)
C35 C36 C37 C38 0.0(6)
C35 C36 C37 C55 179.0(4)
C34 C33 C38 C37 -0.6(6)
O4 C33 C38 C37 176.9(3)
C36 C37 C38 C33 0.1(5)
C55 C37 C38 C33 -178.9(3)
C33 O4 C39 C40 19.9(6)
C33 O4 C39 C49 -161.8(4)
O4 C39 C40 C41 177.8(5)
C49 C39 C40 C41 -0.5(7)
C39 C40 C41 C42 0.9(9)
C40 C41 C42 C50 0.4(8)
C40 C41 C42 C43 -179.3(6)
C44 N2 C43 O6 177.6(7)
C51 N2 C43 O6 12.0(11)
C44 N2 C43 C42 -3.2(10)
C51 N2 C43 C42 -168.9(5)
C41 C42 C43 O6 1.4(12)
C50 C42 C43 O6 -178.3(7)
C41 C42 C43 N2 -177.7(6)
C50 C42 C43 N2 2.6(9)
C43 N2 C44 O5 -175.7(6)
C51 N2 C44 O5 -11.2(8)
C43 N2 C44 C45 2.1(9)
C51 N2 C44 C45 166.6(5)
O5 C44 C45 C46 -2.3(7)
N2 C44 C45 C46 179.9(5)
O5 C44 C45 C50 177.4(4)
N2 C44 C45 C50 -0.3(6)
C50 C45 C46 C47 -0.8(7)
C44 C45 C46 C47 179.0(4)
C45 C46 C47 C48 -0.3(8)
C46 C47 C48 C49 1.2(8)
C47 C48 C49 C50 -1.1(7)
C47 C48 C49 C39 177.8(4)
O4 C39 C49 C50 -179.5(3)
C40 C39 C49 C50 -1.1(6)
O4 C39 C49 C48 1.6(6)
C40 C39 C49 C48 -180.0(4)
C48 C49 C50 C45 0.0(5)
C39 C49 C50 C45 -178.9(3)
C48 C49 C50 C42 -178.7(4)
C39 C49 C50 C42 2.4(6)
C46 C45 C50 C49 0.9(6)
C44 C45 C50 C49 -178.8(3)
C46 C45 C50 C42 179.6(4)
C44 C45 C50 C42 -0.1(5)
C41 C42 C50 C49 -2.1(7)
C43 C42 C50 C49 177.6(5)
C41 C42 C50 C45 179.2(4)
C43 C42 C50 C45 -1.1(7)
C44 N2 C51 C52 97.8(8)
C43 N2 C51 C52 -95.9(8)
N2 C51 C52 C53 177.7(6)
C51 C52 C53 C54 -67.0(19)
C36 C37 C55 C59 15.0(5)
C38 C37 C55 C59 -166.0(3)
C36 C37 C55 C56 -165.3(4)
C38 C37 C55 C56 13.7(5)
C36 C37 C55 Fe2 104.5(4)
C38 C37 C55 Fe2 -76.5(4)
C59 C55 C56 C57 -0.3(4)
C37 C55 C56 C57 180.0(3)
Fe2 C55 C56 C57 -59.3(2)
C59 C55 C56 Fe2 59.1(2)
C37 C55 C56 Fe2 -120.7(3)
C55 C56 C57 C58 0.0(4)
Fe2 C56 C57 C58 -58.8(3)
C55 C56 C57 Fe2 58.8(2)
C56 C57 C58 C59 0.3(4)
Fe2 C57 C58 C59 -58.6(3)
C56 C57 C58 Fe2 58.9(3)
C57 C58 C59 C55 -0.4(4)
Fe2 C58 C59 C55 -59.5(2)
C57 C58 C59 Fe2 59.1(3)
C56 C55 C59 C58 0.4(4)
C37 C55 C59 C58 -179.8(3)
Fe2 C55 C59 C58 59.8(2)
C56 C55 C59 Fe2 -59.4(2)
C37 C55 C59 Fe2 120.3(3)
C64 C60 C61 C62 1.0(5)
Fe2 C60 C61 C62 59.5(3)
C64 C60 C61 Fe2 -58.5(3)
C60 C61 C62 C63 -0.8(4)
Fe2 C61 C62 C63 58.5(3)
C60 C61 C62 Fe2 -59.3(3)
C61 C62 C63 C64 0.3(5)
Fe2 C62 C63 C64 59.3(3)
C61 C62 C63 Fe2 -59.0(3)
C61 C60 C64 C63 -0.8(5)
Fe2 C60 C64 C63 -59.8(3)
C61 C60 C64 Fe2 58.9(3)
C62 C63 C64 C60 0.4(5)
Fe2 C63 C64 C60 60.2(3)
C62 C63 C64 Fe2 -59.9(3)
